data_7701583
loop_
_publ_author_name
'Sanjeewa, Liurukara D.'
'Fulle, Kyle'
'McMillen, Colin D.'
'Kolis, Joseph W.'

_publ_section_title
;
 Hydrothermal synthesis and structural characterization of several complex
 rare earth tantalates: Ln<sub>2</sub>TaO<sub>5</sub>(OH) (Ln = La, Pr)
 and Ln<sub>3</sub>Ta<sub>2</sub>O<sub>9</sub>(OH) (Ln = Pr, Nd).
;
_journal_issue 22
_journal_name_full 'Dalton transactions (Cambridge, England : 2003)'
_journal_page_first 7704
_journal_page_last 7713
_journal_paper_doi 10.1039/c9dt00059c
_journal_volume 48
_journal_year 2019
_chemical_formula_sum 'H La2 Nb O6'
_chemical_formula_weight 467.74
_space_group_crystal_system monoclinic
_space_group_IT_number 14
_space_group_name_Hall '-P 2yn'
_space_group_name_H-M_alt 'P 1 21/n 1'
_atom_sites_solution_hydrogens difmap
_atom_sites_solution_primary dual
_atom_sites_solution_secondary difmap
_audit_creation_method SHELXL-2016/6
_audit_update_record
;
2019-01-04 deposited with the CCDC.	2019-02-18 downloaded from the CCDC.
;
_cell_angle_alpha 90
_cell_angle_beta 94.345(9)
_cell_angle_gamma 90
_cell_formula_units_Z 4
_cell_length_a 7.0987(17)
_cell_length_b 6.8056(18)
_cell_length_c 10.259(3)
_cell_measurement_reflns_used 2829
_cell_measurement_temperature 298(2)
_cell_measurement_theta_max 26.01
_cell_measurement_theta_min 2.99
_cell_volume 494.2(2)
_computing_cell_refinement 'Rigaku CrystalClear, 2014'
_computing_data_collection 'Rigaku CrystalClear, 2014'
_computing_data_reduction 'Rigaku CrystalClear, 2014'
_computing_molecular_graphics 'DIAMOND (Bradenburg, 1999)'
_computing_publication_material 'SHELXL-2016/6 (Sheldrick, 2016)'
_computing_structure_refinement 'SHELXL-2016/6 (Sheldrick, 2016)'
_computing_structure_solution 'SHELXT-2014 (Sheldrick 2014)'
_diffrn_ambient_temperature 298(2)
_diffrn_measured_fraction_theta_full 1.000
_diffrn_measured_fraction_theta_max 1.000
_diffrn_measurement_device_type 'Mercury CCD'
_diffrn_measurement_method '\w scans'
_diffrn_radiation_type MoK\a
_diffrn_radiation_wavelength 0.71073
_diffrn_reflns_av_R_equivalents 0.0380
_diffrn_reflns_av_unetI/netI 0.0235
_diffrn_reflns_Laue_measured_fraction_full 1.000
_diffrn_reflns_Laue_measured_fraction_max 1.000
_diffrn_reflns_limit_h_max 8
_diffrn_reflns_limit_h_min -8
_diffrn_reflns_limit_k_max 8
_diffrn_reflns_limit_k_min -7
_diffrn_reflns_limit_l_max 12
_diffrn_reflns_limit_l_min -12
_diffrn_reflns_number 4022
_diffrn_reflns_point_group_measured_fraction_full 1.000
_diffrn_reflns_point_group_measured_fraction_max 1.000
_diffrn_reflns_theta_full 25.225
_diffrn_reflns_theta_max 25.225
_diffrn_reflns_theta_min 3.374
_diffrn_source 'fine focus sealed tube'
_exptl_absorpt_coefficient_mu 19.203
_exptl_absorpt_correction_T_max 1.0000
_exptl_absorpt_correction_T_min 0.8691
_exptl_absorpt_correction_type multi-scan
_exptl_absorpt_process_details 'REQAB, CrystalClear'
_exptl_crystal_colour colourless
_exptl_crystal_density_diffrn 6.286
_exptl_crystal_description block
_exptl_crystal_F_000 816
_exptl_crystal_size_max 0.120
_exptl_crystal_size_mid 0.060
_exptl_crystal_size_min 0.060
_refine_diff_density_max 1.249
_refine_diff_density_min -2.508
_refine_diff_density_rms 0.378
_refine_ls_extinction_coef 0.0217(8)
_refine_ls_extinction_expression Fc^*^=kFc[1+0.001xFc^2^\l^3^/sin(2\q)]^-1/4^
_refine_ls_extinction_method 'SHELXL-2016/6 (Sheldrick 2016)'
_refine_ls_goodness_of_fit_ref 1.149
_refine_ls_hydrogen_treatment refxyz
_refine_ls_matrix_type full
_refine_ls_number_parameters 86
_refine_ls_number_reflns 899
_refine_ls_number_restraints 1
_refine_ls_restrained_S_all 1.148
_refine_ls_R_factor_all 0.0255
_refine_ls_R_factor_gt 0.0247
_refine_ls_shift/su_max 0.000
_refine_ls_shift/su_mean 0.000
_refine_ls_structure_factor_coef Fsqd
_refine_ls_weighting_details 'w=1/[\s^2^(Fo^2^)+(0.0315P)^2^+3.8933P] where P=(Fo^2^+2Fc^2^)/3'
_refine_ls_weighting_scheme calc
_refine_ls_wR_factor_gt 0.0580
_refine_ls_wR_factor_ref 0.0585
_reflns_Friedel_coverage 0.000
_reflns_number_gt 864
_reflns_number_total 899
_reflns_threshold_expression 'I > 2\s(I)'
_cod_data_source_file c9dt00059c2.cif
_cod_data_source_block 1
_cod_original_sg_symbol_H-M 'P 21/n'
_cod_database_code 7701583
_shelx_shelxl_version_number 2016/6
_shelx_space_group_comment
;
The symmetry employed for this shelxl refinement is uniquely defined
by the following loop, which should always be used as a source of
symmetry information in preference to the above space-group names.
They are only intended as comments.
;
_shelx_estimated_absorpt_t_min 0.207
_shelx_estimated_absorpt_t_max 0.392

loop_
_space_group_symop_operation_xyz
'x, y, z'
'-x+1/2, y+1/2, -z+1/2'
'-x, -y, -z'
'x-1/2, -y-1/2, z-1/2'

loop_
_atom_site_label
_atom_site_type_symbol
_atom_site_fract_x
_atom_site_fract_y
_atom_site_fract_z
_atom_site_U_iso_or_equiv
_atom_site_adp_type
_atom_site_occupancy
_atom_site_site_symmetry_order
_atom_site_calc_flag
_atom_site_refinement_flags_posn
_atom_site_refinement_flags_adp
La1 La -0.36920(5) 0.08133(5) 0.21060(4) 0.00884(19) Uani 1 1 d . .
La2 La 0.11966(5) 0.23448(6) 0.08292(4) 0.00927(19) Uani 1 1 d . .
Nb1 Nb 0.13492(8) 0.15424(9) 0.42748(6) 0.0075(2) Uani 1 1 d . .
O1 O -0.0482(7) 0.1514(7) 0.5746(5) 0.0099(10) Uani 1 1 d . .
O2 O 0.2944(7) 0.0803(7) 0.2905(5) 0.0113(10) Uani 1 1 d . .
O3 O -0.0621(7) 0.2331(7) 0.2920(5) 0.0112(10) Uani 1 1 d . .
O4 O 0.0704(7) 0.1122(8) -0.1431(5) 0.0135(11) Uani 1 1 d D .
H4 H -0.049(6) 0.092(13) -0.183(8) 0.020 Uiso 1 1 d D U
O5 O 0.3327(7) 0.0514(8) 0.5610(5) 0.0133(10) Uani 1 1 d . .
O6 O 0.1949(8) 0.4155(7) 0.4697(5) 0.0173(12) Uani 1 1 d . .

loop_
_atom_site_aniso_label
_atom_site_aniso_U_11
_atom_site_aniso_U_22
_atom_site_aniso_U_33
_atom_site_aniso_U_23
_atom_site_aniso_U_13
_atom_site_aniso_U_12
La1 0.0105(3) 0.0087(3) 0.0075(3) 0.00052(14) 0.00138(15) 0.00059(14)
La2 0.0107(3) 0.0096(3) 0.0076(3) -0.00048(14) 0.00133(16) -0.00009(14)
Nb1 0.0089(3) 0.0074(4) 0.0063(3) -0.0002(2) 0.0007(2) -0.0001(2)
O1 0.011(2) 0.008(2) 0.011(2) -0.0015(19) -0.0005(19) 0.0026(19)
O2 0.013(2) 0.012(3) 0.009(2) -0.0006(19) 0.0039(19) 0.0000(19)
O3 0.011(2) 0.011(2) 0.011(2) 0.0009(19) -0.0004(19) 0.0007(19)
O4 0.013(3) 0.016(3) 0.011(2) -0.003(2) -0.004(2) -0.001(2)
O5 0.012(2) 0.018(3) 0.009(2) 0.006(2) -0.0032(19) -0.002(2)
O6 0.031(3) 0.013(3) 0.008(2) -0.0031(19) 0.003(2) -0.009(2)

loop_
_atom_type_symbol
_atom_type_description
_atom_type_scat_dispersion_real
_atom_type_scat_dispersion_imag
_atom_type_scat_source
O O 0.0106 0.0060 'International Tables Vol C Tables 4.2.6.8 and 6.1.1.4'
La La -0.2871 2.4523 'International Tables Vol C Tables 4.2.6.8 and 6.1.1.4'
Nb Nb -2.0727 0.6215 'International Tables Vol C Tables 4.2.6.8 and 6.1.1.4'
H H 0.0000 0.0000 'International Tables Vol C Tables 4.2.6.8 and 6.1.1.4'

loop_
_geom_angle_atom_site_label_1
_geom_angle_atom_site_label_2
_geom_angle_atom_site_label_3
_geom_angle
_geom_angle_site_symmetry_1
_geom_angle_site_symmetry_3
O3 La1 O3 125.37(14) 2_445 .
O3 La1 O5 70.36(17) 2_445 3_556
O3 La1 O5 79.08(16) . 3_556
O3 La1 O6 92.77(17) 2_445 4_565
O3 La1 O6 96.04(18) . 4_565
O5 La1 O6 153.76(17) 3_556 4_565
O3 La1 O1 126.62(16) 2_445 4_565
O3 La1 O1 105.78(15) . 4_565
O5 La1 O1 140.77(16) 3_556 4_565
O6 La1 O1 65.45(16) 4_565 4_565
O3 La1 O2 79.07(16) 2_445 1_455
O3 La1 O2 134.37(16) . 1_455
O5 La1 O2 74.63(16) 3_556 1_455
O6 La1 O2 123.07(17) 4_565 1_455
O1 La1 O2 75.11(15) 4_565 1_455
O3 La1 O4 138.03(16) 2_445 4_566
O3 La1 O4 69.89(16) . 4_566
O5 La1 O4 76.20(17) 3_556 4_566
O6 La1 O4 126.67(15) 4_565 4_566
O1 La1 O4 69.65(15) 4_565 4_566
O2 La1 O4 68.01(15) 1_455 4_566
O3 La1 O4 70.90(17) 2_445 3
O3 La1 O4 66.11(16) . 3
O5 La1 O4 92.13(16) 3_556 3
O6 La1 O4 62.77(16) 4_565 3
O1 La1 O4 125.91(15) 4_565 3
O2 La1 O4 149.82(16) 1_455 3
O4 La1 O4 135.87(10) 4_566 3
O3 La1 Nb1 121.39(12) 2_445 4_565
O3 La1 Nb1 90.17(11) . 4_565
O5 La1 Nb1 167.69(12) 3_556 4_565
O6 La1 Nb1 32.58(11) 4_565 4_565
O1 La1 Nb1 37.04(11) 4_565 4_565
O2 La1 Nb1 109.80(11) 1_455 4_565
O4 La1 Nb1 94.58(11) 4_566 4_565
O4 La1 Nb1 88.91(11) 3 4_565
O3 La1 Nb1 29.20(12) 2_445 2_445
O3 La1 Nb1 149.55(11) . 2_445
O5 La1 Nb1 95.09(12) 3_556 2_445
O6 La1 Nb1 75.99(13) 4_565 2_445
O1 La1 Nb1 97.58(11) 4_565 2_445
O2 La1 Nb1 70.23(11) 1_455 2_445
O4 La1 Nb1 138.17(11) 4_566 2_445
O4 La1 Nb1 84.46(11) 3 2_445
Nb1 La1 Nb1 97.21(2) 4_565 2_445
O3 La1 La2 43.85(12) 2_445 2_445
O3 La1 La2 121.03(12) . 2_445
O5 La1 La2 42.08(11) 3_556 2_445
O6 La1 La2 133.43(12) 4_565 2_445
O1 La1 La2 121.41(10) 4_565 2_445
O2 La1 La2 47.40(11) 1_455 2_445
O4 La1 La2 94.18(11) 4_566 2_445
O4 La1 La2 105.18(12) 3 2_445
Nb1 La1 La2 148.702(18) 4_565 2_445
Nb1 La1 La2 57.672(19) 2_445 2_445
O3 La1 La1 161.99(12) 2_445 2_455
O3 La1 La1 37.58(11) . 2_455
O5 La1 La1 96.27(12) 3_556 2_455
O6 La1 La1 95.05(12) 4_565 2_455
O1 La1 La1 71.37(11) 4_565 2_455
O2 La1 La1 109.70(10) 1_455 2_455
O4 La1 La1 42.88(11) 4_566 2_455
O4 La1 La1 98.46(11) 3 2_455
Nb1 La1 La1 71.46(2) 4_565 2_455
Nb1 La1 La1 168.149(19) 2_445 2_455
La2 La1 La1 131.48(2) 2_445 2_455
O4 La2 O1 98.07(16) . 4_665
O4 La2 O5 93.19(16) . 4_565
O1 La2 O5 125.60(16) 4_665 4_565
O4 La2 O3 137.37(16) . .
O1 La2 O3 124.24(15) 4_665 .
O5 La2 O3 67.82(16) 4_565 .
O4 La2 O2 131.22(16) . .
O1 La2 O2 76.11(15) 4_665 .
O5 La2 O2 130.00(15) 4_565 .
O3 La2 O2 63.67(15) . .
O4 La2 O6 64.11(16) . 2_545
O1 La2 O6 76.07(17) 4_665 2_545
O5 La2 O6 152.14(17) 4_565 2_545
O3 La2 O6 117.30(15) . 2_545
O2 La2 O6 67.56(15) . 2_545
O4 La2 O5 76.43(16) . 2
O1 La2 O5 64.27(15) 4_665 2
O5 La2 O5 67.24(19) 4_565 2
O3 La2 O5 123.92(15) . 2
O2 La2 O5 135.31(15) . 2
O6 La2 O5 118.23(15) 2_545 2
O4 La2 O2 138.43(16) . 2
O1 La2 O2 64.52(15) 4_665 2
O5 La2 O2 72.07(16) 4_565 2
O3 La2 O2 73.54(15) . 2
O2 La2 O2 83.29(7) . 2
O6 La2 O2 135.60(17) 2_545 2
O5 La2 O2 62.01(15) 2 2
O4 La2 O4 83.52(16) . 3
O1 La2 O4 137.83(15) 4_665 3
O5 La2 O4 96.18(16) 4_565 3
O3 La2 O4 62.40(15) . 3
O2 La2 O4 71.86(14) . 3
O6 La2 O4 66.79(17) 2_545 3
O5 La2 O4 152.82(15) 2 3
O2 La2 O4 135.40(14) 2 3
O4 La2 Nb1 107.15(12) . 2
O1 La2 Nb1 40.30(11) 4_665 2
O5 La2 Nb1 85.54(12) 4_565 2
O3 La2 Nb1 108.82(11) . 2
O2 La2 Nb1 98.80(11) . 2
O6 La2 Nb1 115.46(13) 2_545 2
O5 La2 Nb1 36.87(10) 2 2
O2 La2 Nb1 35.28(10) 2 2
O4 La2 Nb1 169.13(10) 3 2
O4 La2 Nb1 150.67(13) . .
O1 La2 Nb1 97.10(11) 4_665 .
O5 La2 Nb1 98.14(12) 4_565 .
O3 La2 Nb1 32.61(11) . .
O2 La2 Nb1 31.93(10) . .
O6 La2 Nb1 95.69(11) 2_545 .
O5 La2 Nb1 132.89(11) 2 .
O2 La2 Nb1 70.89(10) 2 .
O4 La2 Nb1 68.47(10) 3 .
Nb1 La2 Nb1 100.663(17) 2 .
O4 La2 La1 135.38(12) . 2_455
O1 La2 La1 108.46(11) 4_665 2_455
O5 La2 La1 42.19(11) 4_565 2_455
O3 La2 La1 40.40(11) . 2_455
O2 La2 La1 90.48(10) . 2_455
O6 La2 La1 156.23(11) 2_545 2_455
O5 La2 La1 83.54(11) 2 2_455
O2 La2 La1 44.06(10) 2 2_455
O4 La2 La1 98.61(10) 3 2_455
Nb1 La2 La1 75.46(2) 2 2_455
Nb1 La2 La1 60.816(18) . 2_455
O6 Nb1 O2 106.2(2) . .
O6 Nb1 O3 92.4(2) . .
O2 Nb1 O3 88.9(2) . .
O6 Nb1 O5 92.2(2) . .
O2 Nb1 O5 89.3(2) . .
O3 Nb1 O5 175.4(2) . .
O6 Nb1 O1 89.1(2) . .
O2 Nb1 O1 164.3(2) . .
O3 Nb1 O1 93.8(2) . .
O5 Nb1 O1 86.81(19) . .
O6 Nb1 O1 166.6(2) . 3_556
O2 Nb1 O1 85.67(19) . 3_556
O3 Nb1 O1 93.93(19) . 3_556
O5 Nb1 O1 81.71(19) . 3_556
O1 Nb1 O1 78.73(19) . 3_556
O6 Nb1 Nb1 129.40(17) . 3_556
O2 Nb1 Nb1 123.88(14) . 3_556
O3 Nb1 Nb1 94.99(15) . 3_556
O5 Nb1 Nb1 82.50(14) . 3_556
O1 Nb1 Nb1 40.51(13) . 3_556
O1 Nb1 Nb1 38.22(12) 3_556 3_556
O6 Nb1 La2 135.02(18) . 2_545
O2 Nb1 La2 54.67(14) . 2_545
O3 Nb1 La2 123.55(14) . 2_545
O5 Nb1 La2 52.23(16) . 2_545
O1 Nb1 La2 111.89(13) . 2_545
O1 Nb1 La2 47.94(12) 3_556 2_545
Nb1 Nb1 La2 77.96(3) 3_556 2_545
O6 Nb1 La1 47.14(15) . 4_666
O2 Nb1 La1 142.78(15) . 4_666
O3 Nb1 La1 113.86(15) . 4_666
O5 Nb1 La1 69.82(15) . 4_666
O1 Nb1 La1 48.52(13) . 4_666
O1 Nb1 La1 119.52(12) 3_556 4_666
Nb1 Nb1 La1 84.75(3) 3_556 4_666
La2 Nb1 La1 120.90(2) 2_545 4_666
O6 Nb1 La2 94.19(16) . .
O2 Nb1 La2 45.32(15) . .
O3 Nb1 La2 45.02(15) . .
O5 Nb1 La2 134.01(15) . .
O1 Nb1 La2 138.72(13) . .
O1 Nb1 La2 98.59(12) 3_556 .
Nb1 Nb1 La2 124.96(3) 3_556 .
La2 Nb1 La2 94.341(17) 2_545 .
La1 Nb1 La2 139.38(2) 4_666 .
O6 Nb1 La1 56.02(17) . 2_455
O2 Nb1 La1 103.65(14) . 2_455
O3 Nb1 La1 36.81(14) . 2_455
O5 Nb1 La1 147.77(16) . 2_455
O1 Nb1 La1 87.49(13) . 2_455
O1 Nb1 La1 127.98(12) 3_556 2_455
Nb1 Nb1 La1 112.33(3) 3_556 2_455
La2 Nb1 La1 155.67(2) 2_545 2_455
La1 Nb1 La1 82.79(2) 4_666 2_455
La2 Nb1 La1 61.511(14) . 2_455
O6 Nb1 La2 61.67(18) . 4_666
O2 Nb1 La2 78.08(15) . 4_666
O3 Nb1 La2 145.34(14) . 4_666
O5 Nb1 La2 37.99(14) . 4_666
O1 Nb1 La2 107.36(13) . 4_666
O1 Nb1 La2 116.58(12) 3_556 4_666
Nb1 Nb1 La2 118.99(3) 3_556 4_666
La2 Nb1 La2 73.97(2) 2_545 4_666
La1 Nb1 La2 66.419(17) 4_666 4_666
La2 Nb1 La2 110.33(2) . 4_666
La1 Nb1 La2 115.42(2) 2_455 4_666
Nb1 O1 Nb1 101.27(19) . 3_556
Nb1 O1 La2 132.2(2) . 4_566
Nb1 O1 La2 91.76(17) 3_556 4_566
Nb1 O1 La1 94.44(18) . 4_666
Nb1 O1 La1 144.4(2) 3_556 4_666
La2 O1 La1 101.03(16) 4_566 4_666
Nb1 O2 La1 146.6(2) . 1_655
Nb1 O2 La2 102.7(2) . .
La1 O2 La2 97.69(16) 1_655 .
Nb1 O2 La2 90.05(17) . 2_545
La1 O2 La2 88.54(15) 1_655 2_545
La2 O2 La2 144.2(2) . 2_545
Nb1 O3 La1 114.0(2) . 2_455
Nb1 O3 La1 132.7(2) . .
La1 O3 La1 103.37(18) 2_455 .
Nb1 O3 La2 102.4(2) . .
La1 O3 La2 95.75(17) 2_455 .
La1 O3 La2 101.64(18) . .
La2 O4 La1 104.62(18) . 4_665
La2 O4 La1 110.90(18) . 3
La1 O4 La1 94.45(16) 4_665 3
La2 O4 La2 96.48(16) . 3
La1 O4 La2 153.53(19) 4_665 3
La1 O4 La2 92.72(16) 3 3
La2 O4 H4 122(6) . .
La1 O4 H4 93(6) 4_665 .
La1 O4 H4 123(6) 3 .
La2 O4 H4 62(6) 3 .
Nb1 O5 La2 112.3(2) . 4_666
Nb1 O5 La1 141.2(2) . 3_556
La2 O5 La1 95.74(16) 4_666 3_556
Nb1 O5 La2 90.91(18) . 2_545
La2 O5 La2 112.76(19) 4_666 2_545
La1 O5 La2 102.66(18) 3_556 2_545
Nb1 O6 La1 100.3(2) . 4_666
Nb1 O6 La2 148.2(3) . 2
La1 O6 La2 108.82(18) 4_666 2

loop_
_geom_bond_atom_site_label_1
_geom_bond_atom_site_label_2
_geom_bond_distance
_geom_bond_site_symmetry_2
La1 O3 2.419(5) 2_445
La1 O3 2.498(5) .
La1 O5 2.506(5) 3_556
La1 O6 2.547(5) 4_565
La1 O1 2.569(5) 4_565
La1 O2 2.583(5) 1_455
La1 O4 2.623(5) 4_566
La1 O4 2.633(5) 3
La1 Nb1 3.4189(10) 4_565
La1 Nb1 3.6890(10) 2_445
La1 La2 3.7136(8) 2_445
La1 La1 3.8587(9) 2_455
La2 O4 2.464(5) .
La2 O1 2.490(5) 4_665
La2 O5 2.501(5) 4_565
La2 O3 2.586(5) .
La2 O2 2.603(5) .
La2 O6 2.616(5) 2_545
La2 O5 2.650(5) 2
La2 O2 2.734(5) 2
La2 O4 2.810(5) 3
La2 Nb1 3.3519(10) 2
La2 Nb1 3.5704(12) .
Nb1 O6 1.871(5) .
Nb1 O2 1.936(5) .
Nb1 O3 1.970(5) .
Nb1 O5 2.011(5) .
Nb1 O1 2.066(5) .
Nb1 O1 2.169(5) 3_556
Nb1 Nb1 3.2745(13) 3_556
O4 H4 0.93(2) .
